data_7059550
loop_
_publ_author_name
'Klauke, Karsten'
'Schmitz, Alexa'
'Swertz, Ann-Christin'
'Beele, Bj\"orn B.'
'Giesen, Beatriz'
'Schl\"usener, Carsten'
'Janiak, Christoph'
'Mohr, Fabian'

_publ_section_title
;
 Acylselenoureato bis(chelates) of lead: synthesis, structural
 characterization and microwave-assisted formation of PbSe nano- and
 microstructures
;
_journal_issue 19
_journal_name_full 'New Journal of Chemistry'
_journal_page_first 7719
_journal_page_last 7726
_journal_paper_doi 10.1039/D0NJ01433H
_journal_volume 44
_journal_year 2020
_chemical_formula_moiety 'C26 H34 N4 O2 Pb Se2'
_chemical_formula_sum 'C26 H34 N4 O2 Pb Se2'
_chemical_formula_weight 799.68
_space_group_crystal_system orthorhombic
_space_group_IT_number 45
_space_group_name_Hall 'I 2 -2c'
_space_group_name_H-M_alt 'I b a 2'
_atom_sites_solution_hydrogens geom
_atom_sites_solution_primary heavy
_audit_creation_date 2017-11-17
_audit_creation_method
;
Olex2 1.2
(compiled 2017.03.28 svn.r3405 for OlexSys, GUI svn.r5337)
;
_audit_update_record
;
2020-01-27 deposited with the CCDC.	2020-04-30 downloaded from the CCDC.
;
_cell_angle_alpha 90
_cell_angle_beta 90
_cell_angle_gamma 90
_cell_formula_units_Z 4
_cell_length_a 20.7267(5)
_cell_length_b 13.0349(11)
_cell_length_c 10.1701(2)
_cell_measurement_reflns_used 2637
_cell_measurement_temperature 150.0
_cell_measurement_theta_max 29.3314
_cell_measurement_theta_min 3.2013
_cell_volume 2747.7(2)
_computing_cell_refinement
;
CrysAlisPro, Agilent Technologies,
Version 1.171.34.49 (release 20-01-2011 CrysAlis171 .NET)
(compiled Jan 20 2011,15:58:25)
;
_computing_data_collection
;
CrysAlisPro, Agilent Technologies,
Version 1.171.34.49 (release 20-01-2011 CrysAlis171 .NET)
(compiled Jan 20 2011,15:58:25)
;
_computing_data_reduction
;
CrysAlisPro, Agilent Technologies,
Version 1.171.34.49 (release 20-01-2011 CrysAlis171 .NET)
(compiled Jan 20 2011,15:58:25)
;
_computing_molecular_graphics 'Olex2 (Dolomanov et al., 2009)'
_computing_publication_material 'Olex2 (Dolomanov et al., 2009)'
_computing_structure_refinement 'ShelXL (Sheldrick, 2015)'
_computing_structure_solution 'ShelXS (Sheldrick, 2008)'
_diffrn_ambient_temperature 150.0
_diffrn_detector_area_resol_mean 16.2705
_diffrn_measured_fraction_theta_full 0.997
_diffrn_measured_fraction_theta_max 0.849
_diffrn_measurement_details
;
#__ type_ start__ end____ width___ exp.time_
  1 omega  -46.00  -20.00   1.0000   20.0000
omega____ theta____ kappa____ phi______ frames
    -      -19.3850  106.0000 -161.0000 26

#__ type_ start__ end____ width___ exp.time_
  2 omega  -88.00   44.00   1.0000   20.0000
omega____ theta____ kappa____ phi______ frames
    -      -19.3850    0.0000  -60.0000 132
;
_diffrn_measurement_device_type 'Xcalibur, Eos, Gemini ultra'
_diffrn_measurement_method '\w scans'
_diffrn_orient_matrix_UB_11 -0.0168259000
_diffrn_orient_matrix_UB_12 -0.0141898000
_diffrn_orient_matrix_UB_13 0.0578051000
_diffrn_orient_matrix_UB_21 -0.0149127000
_diffrn_orient_matrix_UB_22 -0.0408761000
_diffrn_orient_matrix_UB_23 -0.0344537000
_diffrn_orient_matrix_UB_31 0.0257339000
_diffrn_orient_matrix_UB_32 -0.0329030000
_diffrn_orient_matrix_UB_33 0.0178309000
_diffrn_radiation_monochromator graphite
_diffrn_radiation_type MoK\a
_diffrn_radiation_wavelength 0.71073
_diffrn_reflns_av_R_equivalents 0.0252
_diffrn_reflns_av_unetI/netI 0.0511
_diffrn_reflns_Laue_measured_fraction_full 0.997
_diffrn_reflns_Laue_measured_fraction_max 0.849
_diffrn_reflns_limit_h_max 26
_diffrn_reflns_limit_h_min -16
_diffrn_reflns_limit_k_max 17
_diffrn_reflns_limit_k_min -8
_diffrn_reflns_limit_l_max 10
_diffrn_reflns_limit_l_min -13
_diffrn_reflns_number 4251
_diffrn_reflns_point_group_measured_fraction_full 0.812
_diffrn_reflns_point_group_measured_fraction_max 0.670
_diffrn_reflns_theta_full 25.050
_diffrn_reflns_theta_max 29.447
_diffrn_reflns_theta_min 3.212
_diffrn_source 'Enhance (Mo) X-ray Source'
_diffrn_source_current n/a
_diffrn_source_voltage n/a
_exptl_absorpt_coefficient_mu 8.820
_exptl_absorpt_correction_T_max 1.00000
_exptl_absorpt_correction_T_min 0.87688
_exptl_absorpt_correction_type multi-scan
_exptl_absorpt_process_details
;
CrysAlisPro, Agilent Technologies,
Version 1.171.34.49 (release 20-01-2011 CrysAlis171 .NET)
(compiled Jan 20 2011,15:58:25)
Empirical absorption correction using spherical harmonics,
 implemented in SCALE3 ABSPACK scaling algorithm.
;
_exptl_crystal_colour yellow
_exptl_crystal_colour_primary yellow
_exptl_crystal_density_diffrn 1.933
_exptl_crystal_description block
_exptl_crystal_F_000 1536
_exptl_crystal_recrystallization_method 'Re-crystallisation from solvent: CH2Cl2/Hexanes'
_exptl_crystal_size_max 0.07
_exptl_crystal_size_mid 0.04
_exptl_crystal_size_min 0.03
_refine_diff_density_max 0.831
_refine_diff_density_min -0.700
_refine_diff_density_rms 0.117
_refine_ls_abs_structure_details
;
 Classical Flack method preferred over Parsons because s.u. lower.
;
_refine_ls_abs_structure_Flack 0.007(11)
_refine_ls_extinction_method none
_refine_ls_goodness_of_fit_ref 0.990
_refine_ls_hydrogen_treatment constr
_refine_ls_matrix_type full
_refine_ls_number_parameters 162
_refine_ls_number_reflns 2543
_refine_ls_number_restraints 1
_refine_ls_restrained_S_all 0.990
_refine_ls_R_factor_all 0.0316
_refine_ls_R_factor_gt 0.0254
_refine_ls_shift/su_max 0.000
_refine_ls_shift/su_mean 0.000
_refine_ls_structure_factor_coef Fsqd
_refine_ls_weighting_details 'w=1/[\s^2^(Fo^2^)+(0.0052P)^2^] where P=(Fo^2^+2Fc^2^)/3'
_refine_ls_weighting_scheme calc
_refine_ls_wR_factor_gt 0.0430
_refine_ls_wR_factor_ref 0.0461
_reflns_Friedel_coverage 0.495
_reflns_Friedel_fraction_full 0.602
_reflns_Friedel_fraction_max 0.470
_reflns_number_gt 2256
_reflns_number_total 2543
_reflns_threshold_expression 'I > 2\s(I)'
_cod_data_source_file d0nj01433h2.cif
_cod_data_source_block acspbsenet
_cod_depositor_comments
;Adding full bibliography for 7059550--7059554.cif.

 Adding full bibliography for 7059550--7059554.cif.
;
_cod_original_cell_volume 2747.7(3)
_cod_database_code 7059550
_shelxl_version_number 2013-3
_chemical_oxdiff_formula C38H44N4Se3Pb1
_shelx_space_group_comment
;
The symmetry employed for this shelxl refinement is uniquely defined
by the following loop, which should always be used as a source of
symmetry information in preference to the above space-group names.
They are only intended as comments.
;
_reflns_odcompleteness_completeness 99.57
_reflns_odcompleteness_iscentric 1
_reflns_odcompleteness_theta 26.32
_olex2_refinement_description
;
1. Fixed Uiso
 At 1.2 times of:
  All C(H) groups, All C(H,H) groups
 At 1.5 times of:
  All C(H,H,H) groups
2.a Secondary CH2 refined with riding coordinates:
 C4(H4A,H4B), C3(H3A,H3B)
2.b Aromatic/amide H refined with riding coordinates:
 C11(H11), C12(H12), C8(H8), C9(H9)
2.c Idealised Me refined as rotating group:
 C5(H5A,H5B,H5C), C13(H13A,H13B,H13C), C2(H2A,H2B,H2C)
;
_olex2_date_sample_data_collection 2011-05-25
_olex2_submission_special_instructions 'No special instructions were received'

loop_
_space_group_symop_operation_xyz
'x, y, z'
'-x, -y, z'
'-x, y, z+1/2'
'x, -y, z+1/2'
'x+1/2, y+1/2, z+1/2'
'-x+1/2, -y+1/2, z+1/2'
'-x+1/2, y+1/2, z+1'
'x+1/2, -y+1/2, z+1'

loop_
_atom_site_label
_atom_site_type_symbol
_atom_site_fract_x
_atom_site_fract_y
_atom_site_fract_z
_atom_site_U_iso_or_equiv
_atom_site_adp_type
_atom_site_occupancy
_atom_site_site_symmetry_order
_atom_site_calc_flag
_atom_site_refinement_flags_posn
_atom_site_refinement_flags_adp
_atom_site_refinement_flags_occupancy
_atom_site_disorder_assembly
_atom_site_disorder_group
Pb1 Pb 0.0000 0.5000 0.15160(6) 0.01748(9) Uani 1 2 d S T P . .
Se1 Se -0.05897(3) 0.62608(5) 0.34886(8) 0.01933(15) Uani 1 1 d . . . . .
C1 C -0.1270(3) 0.5414(5) 0.4094(9) 0.0149(15) Uani 1 1 d . . . . .
N1 N -0.1233(2) 0.4397(4) 0.4242(6) 0.0162(15) Uani 1 1 d . . . . .
O1 O 0.09218(19) 0.6028(4) 0.2123(5) 0.0168(10) Uani 1 1 d . . . . .
N2 N -0.1807(2) 0.5863(4) 0.4535(5) 0.0161(12) Uani 1 1 d . . . . .
C6 C 0.1024(2) 0.6240(5) 0.3314(8) 0.0150(14) Uani 1 1 d . . . . .
C7 C 0.0950(2) 0.7336(5) 0.3722(6) 0.0154(17) Uani 1 1 d . . . . .
C11 C 0.0741(4) 0.9091(6) 0.3122(7) 0.027(2) Uani 1 1 d . . . . .
H11 H 0.0617 0.9575 0.2471 0.032 Uiso 1 1 calc R . . . .
C12 C 0.0777(3) 0.8058(6) 0.2791(7) 0.0223(17) Uani 1 1 d . . . . .
H12 H 0.0682 0.7847 0.1918 0.027 Uiso 1 1 calc R . . . .
C4 C -0.1880(3) 0.6964(6) 0.4672(7) 0.0243(18) Uani 1 1 d . . . . .
H4A H -0.1451 0.7277 0.4825 0.029 Uiso 1 1 calc R . . . .
H4B H -0.2153 0.7112 0.5448 0.029 Uiso 1 1 calc R . . . .
C5 C -0.2182(3) 0.7442(6) 0.3466(9) 0.0333(17) Uani 1 1 d . . . . .
H5A H -0.1904 0.7321 0.2702 0.050 Uiso 1 1 calc GR . . . .
H5B H -0.2232 0.8181 0.3603 0.050 Uiso 1 1 calc GR . . . .
H5C H -0.2606 0.7132 0.3309 0.050 Uiso 1 1 calc GR . . . .
C8 C 0.1064(3) 0.7672(6) 0.5001(7) 0.0178(15) Uani 1 1 d . . . . .
H8 H 0.1167 0.7187 0.5666 0.021 Uiso 1 1 calc R . . . .
C10 C 0.0878(3) 0.9423(5) 0.4358(7) 0.0215(18) Uani 1 1 d . . . . .
C9 C 0.1030(3) 0.8685(6) 0.5313(8) 0.0227(17) Uani 1 1 d . . . . .
H9 H 0.1111 0.8896 0.6192 0.027 Uiso 1 1 calc R . . . .
C13 C 0.0870(4) 1.0564(6) 0.4676(8) 0.035(2) Uani 1 1 d . . . . .
H13A H 0.0914 1.0960 0.3862 0.053 Uiso 1 1 calc GR . . . .
H13B H 0.1229 1.0728 0.5267 0.053 Uiso 1 1 calc GR . . . .
H13C H 0.0461 1.0740 0.5105 0.053 Uiso 1 1 calc GR . . . .
C2 C -0.2346(3) 0.4984(8) 0.6412(15) 0.0318(17) Uani 1 1 d . . . . .
H2A H -0.1963 0.4569 0.6606 0.048 Uiso 1 1 calc GR . . . .
H2B H -0.2735 0.4597 0.6645 0.048 Uiso 1 1 calc GR . . . .
H2C H -0.2331 0.5620 0.6925 0.048 Uiso 1 1 calc GR . . . .
C3 C -0.2360(3) 0.5239(6) 0.4967(7) 0.0204(17) Uani 1 1 d . . . . .
H3A H -0.2366 0.4593 0.4456 0.025 Uiso 1 1 calc R . . . .
H3B H -0.2763 0.5615 0.4769 0.025 Uiso 1 1 calc R . . . .

loop_
_atom_site_aniso_label
_atom_site_aniso_U_11
_atom_site_aniso_U_22
_atom_site_aniso_U_33
_atom_site_aniso_U_23
_atom_site_aniso_U_13
_atom_site_aniso_U_12
Pb1 0.01783(14) 0.02169(17) 0.01291(16) 0.000 0.000 -0.00331(17)
Se1 0.0174(3) 0.0166(3) 0.0239(3) 0.0017(4) 0.0038(3) -0.0001(3)
C1 0.020(3) 0.017(3) 0.008(4) 0.003(4) -0.004(3) 0.003(3)
N1 0.015(2) 0.015(3) 0.018(5) 0.002(3) 0.007(2) -0.006(2)
O1 0.019(2) 0.020(3) 0.011(2) -0.004(2) 0.0024(19) -0.004(2)
N2 0.013(2) 0.017(3) 0.018(3) -0.003(3) 0.001(2) 0.001(2)
C6 0.007(2) 0.017(3) 0.021(4) 0.003(4) 0.004(3) -0.004(3)
C7 0.011(2) 0.019(3) 0.016(5) 0.003(3) 0.001(2) -0.002(3)
C11 0.041(4) 0.023(4) 0.016(5) 0.007(4) 0.000(3) 0.006(4)
C12 0.025(4) 0.024(4) 0.018(4) -0.004(4) 0.000(3) 0.000(3)
C4 0.026(4) 0.023(4) 0.024(5) -0.010(4) 0.006(3) 0.002(3)
C5 0.038(4) 0.026(4) 0.036(4) -0.001(5) -0.002(4) 0.015(4)
C8 0.015(3) 0.016(4) 0.022(4) 0.005(3) -0.006(3) 0.002(3)
C10 0.020(3) 0.013(4) 0.031(5) -0.003(3) 0.009(3) 0.002(3)
C9 0.028(4) 0.025(4) 0.016(4) -0.004(4) 0.000(3) -0.007(4)
C13 0.052(5) 0.021(4) 0.031(6) 0.001(4) 0.001(4) -0.001(4)
C2 0.029(3) 0.045(4) 0.022(4) 0.006(5) 0.004(6) -0.011(4)
C3 0.015(3) 0.026(4) 0.020(4) -0.001(4) 0.001(3) -0.002(3)

loop_
_atom_type_symbol
_atom_type_description
_atom_type_scat_dispersion_real
_atom_type_scat_dispersion_imag
_atom_type_scat_source
C C 0.0033 0.0016 'International Tables Vol C Tables 4.2.6.8 and 6.1.1.4'
H H 0.0000 0.0000 'International Tables Vol C Tables 4.2.6.8 and 6.1.1.4'
N N 0.0061 0.0033 'International Tables Vol C Tables 4.2.6.8 and 6.1.1.4'
O O 0.0106 0.0060 'International Tables Vol C Tables 4.2.6.8 and 6.1.1.4'
Pb Pb -3.3944 10.1111 'International Tables Vol C Tables 4.2.6.8 and 6.1.1.4'
Se Se -0.0929 2.2259 'International Tables Vol C Tables 4.2.6.8 and 6.1.1.4'

loop_
_geom_angle_atom_site_label_1
_geom_angle_atom_site_label_2
_geom_angle_atom_site_label_3
_geom_angle
_geom_angle_site_symmetry_1
_geom_angle_site_symmetry_3
_geom_angle_publ_flag
Se1 Pb1 Se1 91.18(3) . 2_565 ?
O1 Pb1 Se1 78.56(11) . 2_565 ?
O1 Pb1 Se1 78.56(11) 2_565 . ?
O1 Pb1 Se1 80.80(11) 2_565 2_565 ?
O1 Pb1 Se1 80.80(11) . . ?
O1 Pb1 O1 150.3(2) 2_565 . ?
C1 Se1 Pb1 102.2(2) . . ?
N1 C1 Se1 124.9(5) . . ?
N2 C1 Se1 118.3(5) . . ?
N2 C1 N1 116.5(6) . . ?
C6 N1 C1 123.9(6) 2_565 . ?
C6 O1 Pb1 120.1(4) . . ?
C1 N2 C4 123.6(5) . . ?
C1 N2 C3 120.4(5) . . ?
C4 N2 C3 115.9(5) . . ?
N1 C6 C7 115.6(6) 2_565 . ?
O1 C6 N1 126.9(6) . 2_565 ?
O1 C6 C7 117.3(6) . . ?
C12 C7 C6 119.1(6) . . ?
C12 C7 C8 118.0(6) . . ?
C8 C7 C6 122.8(6) . . ?
C12 C11 H11 119.3 . . ?
C10 C11 H11 119.3 . . ?
C10 C11 C12 121.5(7) . . ?
C7 C12 C11 120.5(7) . . ?
C7 C12 H12 119.8 . . ?
C11 C12 H12 119.8 . . ?
N2 C4 H4A 109.2 . . ?
N2 C4 H4B 109.2 . . ?
N2 C4 C5 111.9(6) . . ?
H4A C4 H4B 107.9 . . ?
C5 C4 H4A 109.2 . . ?
C5 C4 H4B 109.2 . . ?
C4 C5 H5A 109.5 . . ?
C4 C5 H5B 109.5 . . ?
C4 C5 H5C 109.5 . . ?
H5A C5 H5B 109.5 . . ?
H5A C5 H5C 109.5 . . ?
H5B C5 H5C 109.5 . . ?
C7 C8 H8 119.5 . . ?
C9 C8 C7 120.9(7) . . ?
C9 C8 H8 119.5 . . ?
C11 C10 C9 117.9(7) . . ?
C11 C10 C13 120.4(7) . . ?
C9 C10 C13 121.7(7) . . ?
C8 C9 C10 121.1(7) . . ?
C8 C9 H9 119.4 . . ?
C10 C9 H9 119.4 . . ?
C10 C13 H13A 109.5 . . ?
C10 C13 H13B 109.5 . . ?
C10 C13 H13C 109.5 . . ?
H13A C13 H13B 109.5 . . ?
H13A C13 H13C 109.5 . . ?
H13B C13 H13C 109.5 . . ?
H2A C2 H2B 109.5 . . ?
H2A C2 H2C 109.5 . . ?
H2B C2 H2C 109.5 . . ?
C3 C2 H2A 109.5 . . ?
C3 C2 H2B 109.5 . . ?
C3 C2 H2C 109.5 . . ?
N2 C3 C2 113.4(5) . . ?
N2 C3 H3A 108.9 . . ?
N2 C3 H3B 108.9 . . ?
C2 C3 H3A 108.9 . . ?
C2 C3 H3B 108.9 . . ?
H3A C3 H3B 107.7 . . ?

loop_
_geom_bond_atom_site_label_1
_geom_bond_atom_site_label_2
_geom_bond_distance
_geom_bond_site_symmetry_2
_geom_bond_publ_flag
Pb1 Se1 2.8669(8) . ?
Pb1 Se1 2.8669(8) 2_565 ?
Pb1 O1 2.414(4) 2_565 ?
Pb1 O1 2.414(4) . ?
Se1 C1 1.894(6) . ?
C1 N1 1.335(8) . ?
C1 N2 1.335(8) . ?
N1 C6 1.330(8) 2_565 ?
O1 C6 1.259(9) . ?
N2 C4 1.450(9) . ?
N2 C3 1.472(8) . ?
C6 N1 1.330(8) 2_565 ?
C6 C7 1.496(8) . ?
C7 C12 1.383(9) . ?
C7 C8 1.393(9) . ?
C11 H11 0.9500 . ?
C11 C12 1.389(11) . ?
C11 C10 1.360(10) . ?
C12 H12 0.9500 . ?
C4 H4A 0.9900 . ?
C4 H4B 0.9900 . ?
C4 C5 1.512(10) . ?
C5 H5A 0.9800 . ?
C5 H5B 0.9800 . ?
C5 H5C 0.9800 . ?
C8 H8 0.9500 . ?
C8 C9 1.360(10) . ?
C10 C9 1.402(10) . ?
C10 C13 1.522(10) . ?
C9 H9 0.9500 . ?
C13 H13A 0.9800 . ?
C13 H13B 0.9800 . ?
C13 H13C 0.9800 . ?
C2 H2A 0.9800 . ?
C2 H2B 0.9800 . ?
C2 H2C 0.9800 . ?
C2 C3 1.507(17) . ?
C3 H3A 0.9900 . ?
C3 H3B 0.9900 . ?
